data_4503632
loop_
_publ_author_name
'Bi, Yanfeng'
'Liao, Wuping'
'Zhang, Hongjie'

_publ_section_title
;
 Assembly of Supramolecular Compounds with Water-Soluble Calix[4]arenes
;
_journal_issue 10
_journal_name_full 'Crystal Growth &amp; Design'
_journal_page_first 3630
_journal_paper_doi 10.1021/cg800177m
_journal_volume 8
_journal_year 2008
_chemical_formula_moiety Cu2[C12H8N2]3[C28H20S4O16][H2O]5
_chemical_formula_sum 'C64 H54 Cu2 N6 O21 S4'
_chemical_formula_weight 1498.45
_chemical_name_common Cu2[C12H8N2]3[C28H20S4O16][H2O]5
_chemical_name_systematic
; 
 ? 
;
_space_group_IT_number 14
_symmetry_cell_setting monoclinic
_symmetry_space_group_name_Hall '-P 2ybc'
_symmetry_space_group_name_H-M 'P 1 21/c 1'
_atom_sites_solution_hydrogens geom
_atom_sites_solution_primary direct
_atom_sites_solution_secondary difmap
_audit_creation_method SHELXL-97
_cell_angle_alpha 90.00
_cell_angle_beta 103.212(3)
_cell_angle_gamma 90.00
_cell_formula_units_Z 4
_cell_length_a 13.472(2)
_cell_length_b 18.490(3)
_cell_length_c 25.763(4)
_cell_measurement_reflns_used 5796
_cell_measurement_temperature 293(2)
_cell_measurement_theta_max 22.84
_cell_measurement_theta_min 2.20
_cell_volume 6247.6(17)
_computing_cell_refinement 'SMART (Bruker, 2001)'
_computing_data_collection 'SMART (Bruker, 2001)'
_computing_data_reduction 'SAINT+ (Bruker, 1999)'
_computing_molecular_graphics 'PLATON (Spek, 2003)'
_computing_publication_material 'SHELXTL (1998)'
_computing_structure_refinement 'SHELXL-97 (Sheldrick, 1997)'
_computing_structure_solution 'SHELXS-97 (Sheldrick, 1990)'
_diffrn_ambient_temperature 293(2)
_diffrn_measured_fraction_theta_full 1.000
_diffrn_measured_fraction_theta_max 1.000
_diffrn_measurement_device_type 'Bruker AXS Apex CCD diffractometer'
_diffrn_measurement_method '\w scan'
_diffrn_radiation_monochromator graphite
_diffrn_radiation_source 'fine-focus sealed tube'
_diffrn_radiation_type MoK\a
_diffrn_radiation_wavelength 0.71073
_diffrn_reflns_av_R_equivalents 0.0738
_diffrn_reflns_av_sigmaI/netI 0.0590
_diffrn_reflns_limit_h_max 16
_diffrn_reflns_limit_h_min -16
_diffrn_reflns_limit_k_max 21
_diffrn_reflns_limit_k_min -21
_diffrn_reflns_limit_l_max 30
_diffrn_reflns_limit_l_min -30
_diffrn_reflns_number 58076
_diffrn_reflns_theta_full 25.00
_diffrn_reflns_theta_max 25.00
_diffrn_reflns_theta_min 1.55
_diffrn_standards_interval_time 0
_diffrn_standards_number 0
_exptl_absorpt_coefficient_mu 0.900
_exptl_absorpt_correction_T_max 0.8843
_exptl_absorpt_correction_T_min 0.7854
_exptl_absorpt_correction_type empirical
_exptl_crystal_colour block
_exptl_crystal_density_diffrn 1.593
_exptl_crystal_density_method 'not measured'
_exptl_crystal_description blue
_exptl_crystal_F_000 3080
_exptl_crystal_size_max 0.28
_exptl_crystal_size_mid 0.17
_exptl_crystal_size_min 0.14
_refine_diff_density_max 1.631
_refine_diff_density_min -0.647
_refine_diff_density_rms 0.084
_refine_ls_extinction_method none
_refine_ls_goodness_of_fit_ref 1.013
_refine_ls_hydrogen_treatment constr
_refine_ls_matrix_type full
_refine_ls_number_parameters 859
_refine_ls_number_reflns 10982
_refine_ls_number_restraints 0
_refine_ls_restrained_S_all 1.013
_refine_ls_R_factor_all 0.0849
_refine_ls_R_factor_gt 0.0626
_refine_ls_shift/su_max 0.001
_refine_ls_shift/su_mean 0.000
_refine_ls_structure_factor_coef Fsqd
_refine_ls_weighting_details 'calc w=1/[\s^2^(Fo^2^)+(0.0887P)^2^+10.1577P] where P=(Fo^2^+2Fc^2^)/3'
_refine_ls_weighting_scheme calc
_refine_ls_wR_factor_gt 0.1620
_refine_ls_wR_factor_ref 0.1780
_reflns_number_gt 8182
_reflns_number_total 10982
_reflns_threshold_expression >2sigma(I)
_cod_data_source_file cg800177m_si_001.cif
_cod_data_source_block compd_2
_cod_original_cell_volume 6247.4(18)
_cod_original_sg_symbol_H-M 'P 21/c'
_cod_database_code 4503632

loop_
_symmetry_equiv_pos_as_xyz
'x, y, z'
'-x, y+1/2, -z+1/2'
'-x, -y, -z'
'x, -y-1/2, z-1/2'

loop_
_atom_site_label
_atom_site_type_symbol
_atom_site_fract_x
_atom_site_fract_y
_atom_site_fract_z
_atom_site_U_iso_or_equiv
_atom_site_adp_type
_atom_site_occupancy
_atom_site_symmetry_multiplicity
_atom_site_calc_flag
_atom_site_refinement_flags
Cu1 Cu 0.46556(5) 0.83402(3) 1.01739(2) 0.03877(17) Uani 1 1 d .
Cu2 Cu 0.32606(5) 0.54432(3) 0.81988(2) 0.0509(2) Uani 1 1 d .
S1 S -0.07149(12) 0.59855(7) 0.77415(7) 0.0636(4) Uani 1 1 d .
S2 S -0.08174(10) 0.68225(8) 0.48834(6) 0.0524(3) Uani 1 1 d .
S3 S 0.44889(14) 0.72157(8) 0.63195(5) 0.0610(4) Uani 1 1 d .
S4 S 0.40987(9) 0.71813(6) 0.91205(5) 0.0406(3) Uani 1 1 d .
N1 N 0.3397(3) 0.8931(2) 0.98955(16) 0.0413(9) Uani 1 1 d .
N2 N 0.5228(3) 0.8999(2) 0.96979(15) 0.0399(9) Uani 1 1 d .
N3 N 0.4654(3) 0.5805(2) 0.81543(16) 0.0479(10) Uani 1 1 d .
N4 N 0.4087(4) 0.4906(2) 0.88321(17) 0.0524(11) Uani 1 1 d .
N5 N 0.2488(3) 0.6020(2) 0.75698(16) 0.0480(10) Uani 1 1 d .
N6 N 0.2939(3) 0.4593(2) 0.75694(18) 0.0502(11) Uani 1 1 d .
C1 C 0.1784(3) 0.8466(2) 0.84172(17) 0.0349(10) Uani 1 1 d .
C2 C 0.0654(3) 0.8546(3) 0.84080(19) 0.0401(11) Uani 1 1 d .
H2A H 0.0529 0.8389 0.8746 0.048 Uiso 1 1 calc R
H2B H 0.0459 0.9051 0.8358 0.048 Uiso 1 1 calc R
C3 C 0.0016(3) 0.8100(2) 0.79611(18) 0.0368(10) Uani 1 1 d .
C4 C -0.0052(4) 0.7359(3) 0.8032(2) 0.0439(11) Uani 1 1 d .
H4 H 0.0285 0.7147 0.8351 0.053 Uiso 1 1 calc R
C5 C -0.0619(4) 0.6932(2) 0.7629(2) 0.0464(12) Uani 1 1 d .
C6 C -0.1110(4) 0.7224(2) 0.7152(2) 0.0428(11) Uani 1 1 d .
H6 H -0.1483 0.6928 0.6886 0.051 Uiso 1 1 calc R
C7 C -0.1053(3) 0.7962(2) 0.70627(18) 0.0361(10) Uani 1 1 d .
C8 C -0.1575(4) 0.8270(2) 0.65231(19) 0.0403(11) Uani 1 1 d .
H8A H -0.2229 0.8033 0.6398 0.048 Uiso 1 1 calc R
H8B H -0.1702 0.8781 0.6561 0.048 Uiso 1 1 calc R
C9 C -0.0938(3) 0.8169(2) 0.61139(18) 0.0368(10) Uani 1 1 d .
C10 C -0.1126(4) 0.7604(3) 0.57484(19) 0.0409(11) Uani 1 1 d .
H10 H -0.1663 0.7288 0.5749 0.049 Uiso 1 1 calc R
C11 C -0.0520(4) 0.7504(3) 0.5381(2) 0.0450(12) Uani 1 1 d .
C12 C 0.0303(4) 0.7947(3) 0.53956(19) 0.0461(12) Uani 1 1 d .
H12 H 0.0725 0.7861 0.5163 0.055 Uiso 1 1 calc R
C13 C 0.0518(4) 0.8521(3) 0.57513(19) 0.0424(11) Uani 1 1 d .
C14 C 0.1421(4) 0.9005(3) 0.57587(19) 0.0447(12) Uani 1 1 d .
H14A H 0.1245 0.9498 0.5829 0.054 Uiso 1 1 calc R
H14B H 0.1587 0.8993 0.5412 0.054 Uiso 1 1 calc R
C15 C 0.2346(4) 0.8768(2) 0.61831(18) 0.0393(11) Uani 1 1 d .
C16 C 0.2925(4) 0.8197(3) 0.60759(19) 0.0435(12) Uani 1 1 d .
H16 H 0.2761 0.7978 0.5742 0.052 Uiso 1 1 calc R
C17 C 0.3745(4) 0.7947(2) 0.64557(19) 0.0417(11) Uani 1 1 d .
C18 C 0.3996(4) 0.8264(3) 0.69591(19) 0.0414(11) Uani 1 1 d .
H18 H 0.4542 0.8086 0.7216 0.050 Uiso 1 1 calc R
C19 C 0.3434(4) 0.8844(2) 0.70798(18) 0.0373(10) Uani 1 1 d .
C20 C 0.3699(4) 0.9178(3) 0.76325(18) 0.0416(11) Uani 1 1 d .
H20A H 0.4434 0.9188 0.7759 0.050 Uiso 1 1 calc R
H20B H 0.3456 0.9674 0.7610 0.050 Uiso 1 1 calc R
C21 C 0.3240(3) 0.8771(2) 0.80318(17) 0.0348(10) Uani 1 1 d .
C22 C 0.3812(3) 0.8259(2) 0.83675(18) 0.0359(10) Uani 1 1 d .
H22 H 0.4488 0.8181 0.8354 0.043 Uiso 1 1 calc R
C23 C 0.3393(3) 0.7862(2) 0.87213(17) 0.0344(10) Uani 1 1 d .
C24 C 0.2380(4) 0.7969(2) 0.87451(17) 0.0369(10) Uani 1 1 d .
H24 H 0.2105 0.7702 0.8985 0.044 Uiso 1 1 calc R
C25 C -0.0500(3) 0.8392(2) 0.74717(19) 0.0352(10) Uani 1 1 d .
C26 C -0.0119(4) 0.8628(2) 0.61051(19) 0.0394(11) Uani 1 1 d .
C27 C 0.2621(4) 0.9097(2) 0.66850(19) 0.0372(10) Uani 1 1 d .
C28 C 0.2221(4) 0.8868(2) 0.80688(18) 0.0372(10) Uani 1 1 d .
C29 C 0.2485(4) 0.8890(3) 1.0010(2) 0.0561(14) Uani 1 1 d .
H29 H 0.2379 0.8546 1.0254 0.067 Uiso 1 1 calc R
C30 C 0.1683(5) 0.9344(4) 0.9777(3) 0.0674(17) Uani 1 1 d .
H30 H 0.1059 0.9306 0.9872 0.081 Uiso 1 1 calc R
C31 C 0.1814(5) 0.9844(3) 0.9410(3) 0.0671(17) Uani 1 1 d .
H31 H 0.1280 1.0149 0.9253 0.081 Uiso 1 1 calc R
C32 C 0.2991(5) 1.0398(3) 0.8887(2) 0.0642(17) Uani 1 1 d .
H32 H 0.2483 1.0707 0.8707 0.077 Uiso 1 1 calc R
C33 C 0.3919(6) 1.0429(3) 0.8784(2) 0.0650(17) Uani 1 1 d .
H33 H 0.4041 1.0757 0.8532 0.078 Uiso 1 1 calc R
C34 C 0.5737(5) 0.9977(3) 0.8982(2) 0.0637(17) Uani 1 1 d .
H34 H 0.5920 1.0300 0.8744 0.076 Uiso 1 1 calc R
C35 C 0.6449(5) 0.9505(3) 0.9266(3) 0.0628(16) Uani 1 1 d .
H35 H 0.7113 0.9506 0.9219 0.075 Uiso 1 1 calc R
C36 C 0.6169(4) 0.9028(3) 0.9621(2) 0.0515(13) Uani 1 1 d .
H36 H 0.6658 0.8715 0.9813 0.062 Uiso 1 1 calc R
C37 C 0.4520(4) 0.9472(2) 0.94222(18) 0.0377(11) Uani 1 1 d .
C38 C 0.4724(5) 0.9970(3) 0.9055(2) 0.0519(14) Uani 1 1 d .
C39 C 0.2762(4) 0.9896(3) 0.9269(2) 0.0521(13) Uani 1 1 d .
C40 C 0.3526(4) 0.9429(2) 0.95315(18) 0.0386(11) Uani 1 1 d .
C41 C 0.4935(5) 0.6230(3) 0.7798(2) 0.0602(15) Uani 1 1 d .
H41 H 0.4442 0.6387 0.7506 0.072 Uiso 1 1 calc R
C42 C 0.5935(6) 0.6449(4) 0.7846(3) 0.0730(18) Uani 1 1 d .
H42 H 0.6106 0.6722 0.7576 0.088 Uiso 1 1 calc R
C43 C 0.6669(5) 0.6270(4) 0.8281(3) 0.0681(17) Uani 1 1 d .
H43 H 0.7332 0.6439 0.8320 0.082 Uiso 1 1 calc R
C44 C 0.7115(5) 0.5591(4) 0.9144(3) 0.0691(17) Uani 1 1 d .
H44 H 0.7780 0.5766 0.9219 0.083 Uiso 1 1 calc R
C45 C 0.6827(5) 0.5116(4) 0.9485(3) 0.0692(17) Uani 1 1 d .
H45 H 0.7300 0.4971 0.9789 0.083 Uiso 1 1 calc R
C46 C 0.5479(6) 0.4309(3) 0.9698(2) 0.0695(18) Uani 1 1 d .
H46 H 0.5932 0.4100 0.9985 0.083 Uiso 1 1 calc R
C47 C 0.4480(6) 0.4107(3) 0.9576(2) 0.0707(19) Uani 1 1 d .
H47 H 0.4253 0.3758 0.9782 0.085 Uiso 1 1 calc R
C48 C 0.3798(6) 0.4417(3) 0.9146(2) 0.0664(17) Uani 1 1 d .
H48 H 0.3117 0.4277 0.9076 0.080 Uiso 1 1 calc R
C49 C 0.5091(4) 0.5099(3) 0.8942(2) 0.0463(12) Uani 1 1 d .
C50 C 0.5819(5) 0.4836(3) 0.9385(2) 0.0575(15) Uani 1 1 d .
C51 C 0.6412(4) 0.5823(3) 0.8675(2) 0.0567(14) Uani 1 1 d .
C52 C 0.5397(4) 0.5588(3) 0.8583(2) 0.0467(12) Uani 1 1 d .
C53 C 0.2285(5) 0.6726(3) 0.7575(2) 0.0600(15) Uani 1 1 d .
H53 H 0.2540 0.6987 0.7885 0.072 Uiso 1 1 calc R
C54 C 0.1709(5) 0.7089(3) 0.7136(2) 0.0632(16) Uani 1 1 d .
H54 H 0.1597 0.7584 0.7150 0.076 Uiso 1 1 calc R
C55 C 0.1313(5) 0.6709(3) 0.6687(2) 0.0613(15) Uani 1 1 d .
H55 H 0.0920 0.6944 0.6391 0.074 Uiso 1 1 calc R
C56 C 0.1083(4) 0.5518(4) 0.6213(2) 0.0585(15) Uani 1 1 d .
H56 H 0.0673 0.5728 0.5911 0.070 Uiso 1 1 calc R
C57 C 0.1273(4) 0.4814(4) 0.6213(2) 0.0578(15) Uani 1 1 d .
H57 H 0.0984 0.4541 0.5914 0.069 Uiso 1 1 calc R
C58 C 0.2169(5) 0.3727(3) 0.6685(3) 0.0631(16) Uani 1 1 d .
H58 H 0.1916 0.3429 0.6394 0.076 Uiso 1 1 calc R
C59 C 0.2791(5) 0.3453(3) 0.7135(3) 0.0710(18) Uani 1 1 d .
H59 H 0.2974 0.2968 0.7147 0.085 Uiso 1 1 calc R
C60 C 0.3151(5) 0.3889(3) 0.7572(2) 0.0588(15) Uani 1 1 d .
H60 H 0.3554 0.3684 0.7879 0.071 Uiso 1 1 calc R
C61 C 0.2331(4) 0.4872(3) 0.71212(19) 0.0433(12) Uani 1 1 d .
C62 C 0.1917(4) 0.4463(3) 0.6665(2) 0.0512(14) Uani 1 1 d .
C63 C 0.1492(4) 0.5959(3) 0.6665(2) 0.0480(12) Uani 1 1 d .
C64 C 0.2103(4) 0.5643(3) 0.71218(19) 0.0422(11) Uani 1 1 d .
O1 O -0.0487(2) 0.91258(16) 0.73956(13) 0.0418(8) Uani 1 1 d .
H1A H -0.0319 0.9212 0.7115 0.063 Uiso 1 1 calc R
O2 O 0.0098(3) 0.92121(18) 0.64394(14) 0.0508(9) Uani 1 1 d .
H2C H -0.0105 0.9134 0.6711 0.076 Uiso 1 1 calc R
O3 O 0.2117(3) 0.96943(18) 0.67907(15) 0.0555(10) Uani 1 1 d .
H3A H 0.1936 0.9636 0.7071 0.083 Uiso 1 1 calc R
O4 O 0.1596(3) 0.9341(2) 0.77488(16) 0.0616(10) Uani 1 1 d .
H4A H 0.1843 0.9748 0.7792 0.092 Uiso 1 1 calc R
O5 O -0.1677(4) 0.5774(2) 0.7416(2) 0.0996(18) Uani 1 1 d .
O6 O -0.0802(5) 0.5906(3) 0.8302(2) 0.0997(17) Uani 1 1 d .
O7 O 0.0182(5) 0.5676(3) 0.7683(3) 0.112(2) Uani 1 1 d .
O8 O -0.0566(6) 0.6145(3) 0.5127(2) 0.131(3) Uani 1 1 d .
O9 O -0.1840(4) 0.6919(4) 0.4631(3) 0.127(3) Uani 1 1 d .
O10 O -0.0183(4) 0.6958(3) 0.4517(2) 0.111(2) Uani 1 1 d .
O11 O 0.4310(6) 0.6623(3) 0.66424(19) 0.121(2) Uani 1 1 d .
O12 O 0.4077(3) 0.7053(2) 0.57533(14) 0.0568(10) Uani 1 1 d .
O13 O 0.5534(4) 0.7453(3) 0.64240(19) 0.0968(18) Uani 1 1 d .
O14 O 0.3519(3) 0.65174(17) 0.89801(15) 0.0552(9) Uani 1 1 d .
O15 O 0.5089(3) 0.7169(2) 0.89936(15) 0.0561(9) Uani 1 1 d .
O16 O 0.4144(3) 0.73782(17) 0.96743(13) 0.0492(9) Uani 1 1 d .
O17 O 0.6005(3) 0.7932(2) 1.04932(14) 0.0550(9) Uani 1 1 d .
O18 O 0.1947(3) 0.5262(2) 0.84343(15) 0.0585(10) Uani 1 1 d .
O001 O 0.6749(3) 0.7149(2) 0.98391(16) 0.0610(10) Uiso 1 1 d .
O002 O 0.1924(4) 0.5889(3) 0.9371(2) 0.1026(17) Uiso 1 1 d .
O003 O -0.0059(6) 0.6446(4) 0.9240(3) 0.151(3) Uiso 1 1 d .
H2WB H 0.1278 0.5951 0.9316 0.181 Uiso 1 1 d R
H18B H 0.1929 0.5394 0.8747 0.181 Uiso 1 1 d R
H1WB H 0.7105 0.7394 0.9673 0.181 Uiso 1 1 d R
H1WA H 0.6409 0.7172 0.9517 0.181 Uiso 1 1 d R
H18A H 0.1406 0.5456 0.8248 0.181 Uiso 1 1 d R
H2WA H 0.1979 0.6318 0.9492 0.181 Uiso 1 1 d R
H3WB H 0.0451 0.6710 0.9226 0.181 Uiso 1 1 d R
H3WA H -0.0295 0.6189 0.8965 0.181 Uiso 1 1 d R
H17B H 0.6264 0.7634 1.0308 0.181 Uiso 1 1 d R
H17A H 0.6199 0.7903 1.0831 0.181 Uiso 1 1 d R

loop_
_atom_site_aniso_label
_atom_site_aniso_U_11
_atom_site_aniso_U_22
_atom_site_aniso_U_33
_atom_site_aniso_U_23
_atom_site_aniso_U_13
_atom_site_aniso_U_12
Cu1 0.0484(4) 0.0352(3) 0.0351(3) 0.0022(2) 0.0145(3) -0.0033(2)
Cu2 0.0654(4) 0.0472(4) 0.0375(3) 0.0024(3) 0.0064(3) -0.0094(3)
S1 0.0667(10) 0.0318(7) 0.0826(11) 0.0081(7) -0.0031(8) -0.0047(6)
S2 0.0465(8) 0.0548(8) 0.0542(8) -0.0209(6) 0.0079(6) -0.0015(6)
S3 0.0931(12) 0.0577(8) 0.0331(7) -0.0022(6) 0.0164(7) 0.0298(8)
S4 0.0450(7) 0.0307(6) 0.0423(7) -0.0045(5) 0.0018(5) 0.0025(5)
N1 0.048(2) 0.038(2) 0.041(2) -0.0040(17) 0.0173(19) -0.0043(18)
N2 0.047(2) 0.036(2) 0.039(2) -0.0071(17) 0.0158(19) -0.0028(18)
N3 0.063(3) 0.044(2) 0.038(2) 0.0009(19) 0.013(2) 0.001(2)
N4 0.079(3) 0.035(2) 0.040(2) -0.0021(19) 0.007(2) -0.006(2)
N5 0.059(3) 0.044(2) 0.038(2) -0.0048(19) 0.006(2) -0.008(2)
N6 0.054(3) 0.048(3) 0.051(3) -0.002(2) 0.017(2) -0.003(2)
C1 0.039(3) 0.035(2) 0.030(2) -0.0108(19) 0.0060(19) -0.0017(19)
C2 0.042(3) 0.040(3) 0.039(3) -0.004(2) 0.012(2) 0.004(2)
C3 0.034(2) 0.039(2) 0.040(3) -0.003(2) 0.014(2) 0.0020(19)
C4 0.039(3) 0.038(3) 0.052(3) 0.007(2) 0.004(2) -0.002(2)
C5 0.045(3) 0.028(2) 0.064(3) 0.003(2) 0.008(3) -0.004(2)
C6 0.041(3) 0.032(2) 0.054(3) -0.004(2) 0.009(2) -0.007(2)
C7 0.031(2) 0.035(2) 0.043(3) -0.004(2) 0.010(2) 0.0035(19)
C8 0.035(3) 0.034(2) 0.050(3) -0.005(2) 0.005(2) -0.0001(19)
C9 0.034(2) 0.035(2) 0.038(3) 0.000(2) 0.003(2) 0.0013(19)
C10 0.036(3) 0.042(3) 0.041(3) -0.004(2) 0.003(2) -0.003(2)
C11 0.042(3) 0.045(3) 0.043(3) -0.011(2) 0.001(2) -0.001(2)
C12 0.044(3) 0.056(3) 0.038(3) -0.006(2) 0.008(2) -0.001(2)
C13 0.042(3) 0.045(3) 0.037(3) 0.001(2) 0.004(2) 0.000(2)
C14 0.050(3) 0.046(3) 0.040(3) 0.003(2) 0.013(2) -0.006(2)
C15 0.043(3) 0.039(3) 0.037(3) 0.002(2) 0.012(2) -0.009(2)
C16 0.061(3) 0.040(3) 0.031(2) -0.003(2) 0.013(2) -0.007(2)
C17 0.054(3) 0.036(2) 0.039(3) -0.001(2) 0.017(2) 0.000(2)
C18 0.046(3) 0.044(3) 0.037(3) 0.001(2) 0.014(2) -0.002(2)
C19 0.046(3) 0.034(2) 0.035(2) -0.0022(19) 0.016(2) -0.011(2)
C20 0.046(3) 0.037(3) 0.041(3) -0.008(2) 0.009(2) -0.011(2)
C21 0.044(3) 0.032(2) 0.028(2) -0.0088(18) 0.006(2) -0.0088(19)
C22 0.032(2) 0.039(2) 0.035(2) -0.012(2) 0.0047(19) -0.0022(19)
C23 0.039(3) 0.029(2) 0.032(2) -0.0092(18) 0.0008(19) -0.0009(18)
C24 0.046(3) 0.033(2) 0.032(2) -0.0060(19) 0.008(2) -0.006(2)
C25 0.032(2) 0.031(2) 0.046(3) -0.003(2) 0.016(2) 0.0019(18)
C26 0.043(3) 0.034(2) 0.039(3) -0.006(2) 0.005(2) -0.001(2)
C27 0.043(3) 0.029(2) 0.043(3) -0.003(2) 0.015(2) -0.0063(19)
C28 0.044(3) 0.029(2) 0.037(3) -0.0019(19) 0.004(2) 0.0039(19)
C29 0.053(3) 0.054(3) 0.066(4) -0.001(3) 0.024(3) -0.009(3)
C30 0.047(3) 0.079(4) 0.080(4) -0.016(4) 0.021(3) -0.003(3)
C31 0.057(4) 0.058(4) 0.078(4) -0.012(3) -0.002(3) 0.010(3)
C32 0.084(5) 0.035(3) 0.062(4) 0.003(3) -0.008(3) 0.007(3)
C33 0.104(5) 0.036(3) 0.047(3) 0.006(2) 0.002(3) -0.009(3)
C34 0.099(5) 0.050(3) 0.054(3) -0.003(3) 0.043(4) -0.025(3)
C35 0.073(4) 0.055(3) 0.074(4) -0.008(3) 0.046(4) -0.019(3)
C36 0.054(3) 0.047(3) 0.061(3) -0.006(3) 0.027(3) -0.004(2)
C37 0.055(3) 0.025(2) 0.035(2) -0.0045(19) 0.014(2) -0.007(2)
C38 0.087(4) 0.032(3) 0.038(3) -0.006(2) 0.018(3) -0.013(3)
C39 0.062(4) 0.034(3) 0.054(3) -0.011(2) 0.000(3) 0.000(2)
C40 0.050(3) 0.030(2) 0.036(3) -0.0059(19) 0.009(2) -0.001(2)
C41 0.070(4) 0.065(4) 0.048(3) 0.010(3) 0.018(3) 0.001(3)
C42 0.087(5) 0.074(4) 0.067(4) 0.013(3) 0.037(4) -0.005(4)
C43 0.058(4) 0.073(4) 0.080(5) 0.009(4) 0.031(3) 0.008(3)
C44 0.052(4) 0.076(4) 0.080(5) -0.001(4) 0.018(3) 0.022(3)
C45 0.065(4) 0.078(4) 0.064(4) 0.001(3) 0.012(3) 0.031(3)
C46 0.106(6) 0.046(3) 0.052(4) 0.012(3) 0.009(4) 0.015(3)
C47 0.120(6) 0.040(3) 0.052(4) 0.011(3) 0.019(4) -0.005(3)
C48 0.094(5) 0.046(3) 0.053(4) 0.004(3) 0.005(3) -0.023(3)
C49 0.069(4) 0.032(2) 0.040(3) -0.003(2) 0.015(3) 0.011(2)
C50 0.077(4) 0.049(3) 0.048(3) -0.002(3) 0.017(3) 0.023(3)
C51 0.062(4) 0.048(3) 0.066(4) -0.003(3) 0.026(3) 0.017(3)
C52 0.060(3) 0.039(3) 0.043(3) -0.006(2) 0.017(3) 0.012(2)
C53 0.077(4) 0.051(3) 0.050(3) -0.008(3) 0.009(3) -0.006(3)
C54 0.079(4) 0.051(3) 0.058(4) 0.003(3) 0.014(3) 0.001(3)
C55 0.064(4) 0.067(4) 0.052(3) 0.015(3) 0.011(3) 0.005(3)
C56 0.050(3) 0.086(5) 0.039(3) -0.002(3) 0.010(2) -0.002(3)
C57 0.048(3) 0.089(5) 0.036(3) -0.018(3) 0.009(2) -0.013(3)
C58 0.070(4) 0.060(4) 0.066(4) -0.022(3) 0.029(3) -0.014(3)
C59 0.083(5) 0.048(3) 0.092(5) -0.018(3) 0.041(4) 0.002(3)
C60 0.064(4) 0.054(3) 0.064(4) 0.000(3) 0.025(3) 0.005(3)
C61 0.042(3) 0.051(3) 0.042(3) -0.008(2) 0.020(2) -0.011(2)
C62 0.048(3) 0.061(3) 0.052(3) -0.019(3) 0.029(3) -0.015(3)
C63 0.044(3) 0.065(3) 0.037(3) 0.000(2) 0.014(2) -0.005(2)
C64 0.040(3) 0.051(3) 0.038(3) -0.003(2) 0.014(2) -0.007(2)
O1 0.053(2) 0.0288(16) 0.0457(19) -0.0002(14) 0.0153(16) 0.0023(14)
O2 0.062(2) 0.0431(19) 0.052(2) -0.0118(16) 0.0229(18) -0.0137(17)
O3 0.067(2) 0.0386(19) 0.067(2) -0.0037(17) 0.029(2) 0.0025(17)
O4 0.056(2) 0.049(2) 0.074(3) 0.0160(19) 0.002(2) 0.0075(18)
O5 0.098(4) 0.051(3) 0.126(4) 0.012(3) -0.022(3) -0.019(2)
O6 0.135(5) 0.070(3) 0.096(4) 0.028(3) 0.029(3) -0.016(3)
O7 0.135(5) 0.049(3) 0.170(6) 0.018(3) 0.076(4) 0.017(3)
O8 0.236(8) 0.056(3) 0.085(4) -0.015(3) 0.007(4) 0.008(4)
O9 0.064(3) 0.158(5) 0.138(5) -0.103(4) -0.024(3) 0.029(3)
O10 0.113(4) 0.136(5) 0.106(4) -0.070(4) 0.068(4) -0.045(4)
O11 0.250(8) 0.063(3) 0.070(3) 0.022(2) 0.079(4) 0.065(4)
O12 0.069(2) 0.065(2) 0.041(2) -0.0125(17) 0.0224(18) 0.0070(19)
O13 0.066(3) 0.141(5) 0.071(3) -0.045(3) -0.010(2) 0.043(3)
O14 0.066(2) 0.0300(17) 0.064(2) -0.0058(16) 0.0049(19) -0.0046(16)
O15 0.046(2) 0.059(2) 0.060(2) -0.0018(18) 0.0064(18) 0.0123(17)
O16 0.069(2) 0.0363(18) 0.0372(19) 0.0002(14) 0.0016(17) 0.0027(16)
O17 0.055(2) 0.057(2) 0.051(2) 0.0036(18) 0.0088(18) -0.0008(18)
O18 0.069(3) 0.053(2) 0.057(2) -0.0025(18) 0.021(2) -0.0112(19)

loop_
_atom_type_symbol
_atom_type_description
_atom_type_scat_dispersion_real
_atom_type_scat_dispersion_imag
_atom_type_scat_source
C C 0.0033 0.0016 'International Tables Vol C Tables 4.2.6.8 and 6.1.1.4'
H H 0.0000 0.0000 'International Tables Vol C Tables 4.2.6.8 and 6.1.1.4'
N N 0.0061 0.0033 'International Tables Vol C Tables 4.2.6.8 and 6.1.1.4'
O O 0.0106 0.0060 'International Tables Vol C Tables 4.2.6.8 and 6.1.1.4'
S S 0.1246 0.1234 'International Tables Vol C Tables 4.2.6.8 and 6.1.1.4'
Cu Cu 0.3201 1.2651 'International Tables Vol C Tables 4.2.6.8 and 6.1.1.4'

loop_
_geom_angle_atom_site_label_1
_geom_angle_atom_site_label_2
_geom_angle_atom_site_label_3
_geom_angle
_geom_angle_site_symmetry_1
_geom_angle_site_symmetry_3
O17 Cu1 O12 91.69(16) . 4_576
O17 Cu1 N2 92.36(16) . .
O12 Cu1 N2 163.84(16) 4_576 .
O17 Cu1 N1 169.48(16) . .
O12 Cu1 N1 91.33(16) 4_576 .
N2 Cu1 N1 82.07(16) . .
O17 Cu1 O16 94.03(15) . .
O12 Cu1 O16 91.12(15) 4_576 .
N2 Cu1 O16 104.19(14) . .
N1 Cu1 O16 95.99(15) . .
N4 Cu2 N5 177.12(18) . .
N4 Cu2 N3 81.99(18) . .
N5 Cu2 N3 95.44(17) . .
N4 Cu2 O18 91.98(18) . .
N5 Cu2 O18 90.14(17) . .
N3 Cu2 O18 163.41(16) . .
N4 Cu2 N6 102.76(17) . .
N5 Cu2 N6 79.04(17) . .
N3 Cu2 N6 102.76(16) . .
O18 Cu2 N6 93.64(16) . .
O7 S1 O5 121.6(4) . .
O7 S1 O6 109.4(4) . .
O5 S1 O6 106.3(4) . .
O7 S1 C5 107.0(3) . .
O5 S1 C5 105.2(3) . .
O6 S1 C5 106.3(3) . .
O9 S2 O8 115.7(5) . .
O9 S2 O10 110.2(4) . .
O8 S2 O10 109.3(4) . .
O9 S2 C11 106.4(3) . .
O8 S2 C11 108.5(3) . .
O10 S2 C11 106.3(3) . .
O11 S3 O13 114.4(4) . .
O11 S3 O12 110.2(3) . .
O13 S3 O12 112.3(3) . .
O11 S3 C17 107.0(3) . .
O13 S3 C17 107.7(3) . .
O12 S3 C17 104.6(2) . .
O15 S4 O14 113.6(2) . .
O15 S4 O16 113.0(2) . .
O14 S4 O16 110.7(2) . .
O15 S4 C23 106.4(2) . .
O14 S4 C23 105.7(2) . .
O16 S4 C23 106.8(2) . .
C29 N1 C40 117.5(5) . .
C29 N1 Cu1 129.7(4) . .
C40 N1 Cu1 112.7(3) . .
C36 N2 C37 118.2(4) . .
C36 N2 Cu1 129.0(4) . .
C37 N2 Cu1 112.8(3) . .
C41 N3 C52 117.4(5) . .
C41 N3 Cu2 130.6(4) . .
C52 N3 Cu2 112.0(3) . .
C48 N4 C49 117.8(5) . .
C48 N4 Cu2 130.1(4) . .
C49 N4 Cu2 112.1(3) . .
C53 N5 C64 118.4(5) . .
C53 N5 Cu2 125.4(4) . .
C64 N5 Cu2 116.2(3) . .
C60 N6 C61 117.6(5) . .
C60 N6 Cu2 132.8(4) . .
C61 N6 Cu2 109.3(3) . .
C24 C1 C28 118.6(4) . .
C24 C1 C2 121.0(4) . .
C28 C1 C2 120.3(4) . .
C3 C2 C1 110.5(4) . .
C3 C2 H2A 109.6 . .
C1 C2 H2A 109.6 . .
C3 C2 H2B 109.6 . .
C1 C2 H2B 109.6 . .
H2A C2 H2B 108.1 . .
C4 C3 C25 117.8(4) . .
C4 C3 C2 118.7(4) . .
C25 C3 C2 123.5(4) . .
C5 C4 C3 120.3(5) . .
C5 C4 H4 119.9 . .
C3 C4 H4 119.9 . .
C6 C5 C4 121.3(4) . .
C6 C5 S1 119.7(4) . .
C4 C5 S1 119.0(4) . .
C5 C6 C7 120.2(5) . .
C5 C6 H6 119.9 . .
C7 C6 H6 119.9 . .
C6 C7 C25 118.5(4) . .
C6 C7 C8 119.2(4) . .
C25 C7 C8 122.3(4) . .
C9 C8 C7 112.0(4) . .
C9 C8 H8A 109.2 . .
C7 C8 H8A 109.2 . .
C9 C8 H8B 109.2 . .
C7 C8 H8B 109.2 . .
H8A C8 H8B 107.9 . .
C10 C9 C26 117.9(4) . .
C10 C9 C8 121.3(4) . .
C26 C9 C8 120.8(4) . .
C9 C10 C11 121.0(4) . .
C9 C10 H10 119.5 . .
C11 C10 H10 119.5 . .
C12 C11 C10 119.8(4) . .
C12 C11 S2 119.4(4) . .
C10 C11 S2 120.8(4) . .
C11 C12 C13 121.3(5) . .
C11 C12 H12 119.3 . .
C13 C12 H12 119.3 . .
C12 C13 C26 118.0(4) . .
C12 C13 C14 120.6(4) . .
C26 C13 C14 121.4(4) . .
C13 C14 C15 111.4(4) . .
C13 C14 H14A 109.4 . .
C15 C14 H14A 109.4 . .
C13 C14 H14B 109.4 . .
C15 C14 H14B 109.4 . .
H14A C14 H14B 108.0 . .
C16 C15 C27 118.4(4) . .
C16 C15 C14 119.0(4) . .
C27 C15 C14 122.6(4) . .
C17 C16 C15 120.9(4) . .
C17 C16 H16 119.5 . .
C15 C16 H16 119.5 . .
C16 C17 C18 120.4(4) . .
C16 C17 S3 121.0(4) . .
C18 C17 S3 118.6(4) . .
C19 C18 C17 120.3(5) . .
C19 C18 H18 119.8 . .
C17 C18 H18 119.8 . .
C18 C19 C27 118.2(4) . .
C18 C19 C20 120.1(4) . .
C27 C19 C20 121.6(4) . .
C21 C20 C19 112.9(4) . .
C21 C20 H20A 109.0 . .
C19 C20 H20A 109.0 . .
C21 C20 H20B 109.0 . .
C19 C20 H20B 109.0 . .
H20A C20 H20B 107.8 . .
C22 C21 C28 117.0(4) . .
C22 C21 C20 120.4(4) . .
C28 C21 C20 122.5(4) . .
C23 C22 C21 121.2(4) . .
C23 C22 H22 119.4 . .
C21 C22 H22 119.4 . .
C22 C23 C24 120.2(4) . .
C22 C23 S4 121.1(3) . .
C24 C23 S4 118.6(3) . .
C1 C24 C23 120.5(4) . .
C1 C24 H24 119.7 . .
C23 C24 H24 119.7 . .
O1 C25 C7 118.6(4) . .
O1 C25 C3 119.4(4) . .
C7 C25 C3 122.0(4) . .
O2 C26 C9 121.6(4) . .
O2 C26 C13 116.4(4) . .
C9 C26 C13 122.0(4) . .
O3 C27 C19 118.2(4) . .
O3 C27 C15 120.0(4) . .
C19 C27 C15 121.8(4) . .
O4 C28 C1 116.1(4) . .
O4 C28 C21 121.4(4) . .
C1 C28 C21 122.4(4) . .
N1 C29 C30 122.5(5) . .
N1 C29 H29 118.8 . .
C30 C29 H29 118.8 . .
C31 C30 C29 119.8(6) . .
C31 C30 H30 120.1 . .
C29 C30 H30 120.1 . .
C30 C31 C39 119.6(6) . .
C30 C31 H31 120.2 . .
C39 C31 H31 120.2 . .
C33 C32 C39 121.4(6) . .
C33 C32 H32 119.3 . .
C39 C32 H32 119.3 . .
C32 C33 C38 121.2(5) . .
C32 C33 H33 119.4 . .
C38 C33 H33 119.4 . .
C35 C34 C38 120.0(5) . .
C35 C34 H34 120.0 . .
C38 C34 H34 120.0 . .
C34 C35 C36 119.5(5) . .
C34 C35 H35 120.2 . .
C36 C35 H35 120.2 . .
N2 C36 C35 122.5(6) . .
N2 C36 H36 118.7 . .
C35 C36 H36 118.7 . .
N2 C37 C38 123.6(5) . .
N2 C37 C40 115.8(4) . .
C38 C37 C40 120.6(5) . .
C37 C38 C34 116.1(5) . .
C37 C38 C33 118.6(6) . .
C34 C38 C33 125.3(5) . .
C40 C39 C31 116.4(5) . .
C40 C39 C32 118.8(5) . .
C31 C39 C32 124.8(6) . .
N1 C40 C39 124.1(5) . .
N1 C40 C37 116.6(4) . .
C39 C40 C37 119.4(5) . .
N3 C41 C42 122.5(6) . .
N3 C41 H41 118.8 . .
C42 C41 H41 118.8 . .
C43 C42 C41 120.8(6) . .
C43 C42 H42 119.6 . .
C41 C42 H42 119.6 . .
C42 C43 C51 119.1(6) . .
C42 C43 H43 120.5 . .
C51 C43 H43 120.5 . .
C45 C44 C51 120.7(6) . .
C45 C44 H44 119.6 . .
C51 C44 H44 119.6 . .
C44 C45 C50 121.4(6) . .
C44 C45 H45 119.3 . .
C50 C45 H45 119.3 . .
C47 C46 C50 119.5(6) . .
C47 C46 H46 120.2 . .
C50 C46 H46 120.2 . .
C46 C47 C48 120.6(6) . .
C46 C47 H47 119.7 . .
C48 C47 H47 119.7 . .
N4 C48 C47 122.2(6) . .
N4 C48 H48 118.9 . .
C47 C48 H48 118.9 . .
N4 C49 C50 123.3(5) . .
N4 C49 C52 117.0(5) . .
C50 C49 C52 119.7(5) . .
C46 C50 C49 116.5(6) . .
C46 C50 C45 124.9(6) . .
C49 C50 C45 118.6(6) . .
C52 C51 C43 116.8(6) . .
C52 C51 C44 119.0(6) . .
C43 C51 C44 124.2(6) . .
N3 C52 C51 123.3(5) . .
N3 C52 C49 116.4(5) . .
C51 C52 C49 120.3(5) . .
N5 C53 C54 122.8(5) . .
N5 C53 H53 118.6 . .
C54 C53 H53 118.6 . .
C55 C54 C53 118.9(6) . .
C55 C54 H54 120.6 . .
C53 C54 H54 120.6 . .
C54 C55 C63 120.4(5) . .
C54 C55 H55 119.8 . .
C63 C55 H55 119.8 . .
C57 C56 C63 121.4(6) . .
C57 C56 H56 119.3 . .
C63 C56 H56 119.3 . .
C56 C57 C62 121.6(5) . .
C56 C57 H57 119.2 . .
C62 C57 H57 119.2 . .
C59 C58 C62 119.3(6) . .
C59 C58 H58 120.4 . .
C62 C58 H58 120.4 . .
C58 C59 C60 120.7(6) . .
C58 C59 H59 119.6 . .
C60 C59 H59 119.6 . .
N6 C60 C59 122.1(6) . .
N6 C60 H60 119.0 . .
C59 C60 H60 119.0 . .
N6 C61 C62 123.8(5) . .
N6 C61 C64 117.3(4) . .
C62 C61 C64 119.0(5) . .
C58 C62 C61 116.5(6) . .
C58 C62 C57 124.4(5) . .
C61 C62 C57 119.1(5) . .
C64 C63 C55 116.8(5) . .
C64 C63 C56 119.4(5) . .
C55 C63 C56 123.8(5) . .
N5 C64 C63 122.8(5) . .
N5 C64 C61 117.8(4) . .
C63 C64 C61 119.4(5) . .
C25 O1 H1A 109.5 . .
C26 O2 H2C 109.5 . .
C27 O3 H3A 109.5 . .
C28 O4 H4A 109.5 . .
S3 O12 Cu1 134.6(2) . 4_575
S4 O16 Cu1 135.0(2) . .
Cu1 O17 H17B 118.1 . .
Cu1 O17 H17A 119.3 . .
H17B O17 H17A 117.5 . .
Cu2 O18 H18B 117.0 . .
Cu2 O18 H18A 117.0 . .
H18B O18 H18A 101.9 . .
H1WB O001 H1WA 73.7 . .
H2WB O002 H2WA 86.3 . .
H3WB O003 H3WA 116.0 . .

loop_
_geom_bond_atom_site_label_1
_geom_bond_atom_site_label_2
_geom_bond_distance
_geom_bond_site_symmetry_2
Cu1 O17 1.966(4) .
Cu1 O12 1.974(3) 4_576
Cu1 N2 2.004(4) .
Cu1 N1 2.006(4) .
Cu1 O16 2.211(3) .
Cu2 N4 2.014(4) .
Cu2 N5 2.019(4) .
Cu2 N3 2.021(4) .
Cu2 O18 2.026(4) .
Cu2 N6 2.229(4) .
S1 O7 1.376(6) .
S1 O5 1.428(5) .
S1 O6 1.482(5) .
S1 C5 1.784(5) .
S2 O9 1.394(5) .
S2 O8 1.407(6) .
S2 O10 1.433(5) .
S2 C11 1.777(5) .
S3 O11 1.430(5) .
S3 O13 1.440(5) .
S3 O12 1.468(4) .
S3 C17 1.766(5) .
S4 O15 1.444(4) .
S4 O14 1.455(4) .
S4 O16 1.460(3) .
S4 C23 1.760(5) .
N1 C29 1.330(6) .
N1 C40 1.354(6) .
N2 C36 1.328(6) .
N2 C37 1.367(6) .
N3 C41 1.327(7) .
N3 C52 1.371(7) .
N4 C48 1.329(7) .
N4 C49 1.366(7) .
N5 C53 1.334(7) .
N5 C64 1.347(6) .
N6 C60 1.333(7) .
N6 C61 1.356(7) .
C1 C24 1.376(6) .
C1 C28 1.396(6) .
C1 C2 1.524(6) .
C2 C3 1.515(6) .
C2 H2A 0.9700 .
C2 H2B 0.9700 .
C3 C4 1.388(6) .
C3 C25 1.402(7) .
C4 C5 1.386(7) .
C4 H4 0.9300 .
C5 C6 1.368(7) .
C6 C7 1.388(6) .
C6 H6 0.9300 .
C7 C25 1.393(6) .
C7 C8 1.518(6) .
C8 C9 1.515(6) .
C8 H8A 0.9700 .
C8 H8B 0.9700 .
C9 C10 1.390(6) .
C9 C26 1.396(6) .
C10 C11 1.397(7) .
C10 H10 0.9300 .
C11 C12 1.371(7) .
C12 C13 1.389(7) .
C12 H12 0.9300 .
C13 C26 1.402(7) .
C13 C14 1.506(7) .
C14 C15 1.522(7) .
C14 H14A 0.9700 .
C14 H14B 0.9700 .
C15 C16 1.378(7) .
C15 C27 1.400(6) .
C16 C17 1.377(7) .
C16 H16 0.9300 .
C17 C18 1.392(7) .
C18 C19 1.388(6) .
C18 H18 0.9300 .
C19 C27 1.395(7) .
C19 C20 1.518(6) .
C20 C21 1.516(6) .
C20 H20A 0.9700 .
C20 H20B 0.9700 .
C21 C22 1.391(6) .
C21 C28 1.409(6) .
C22 C23 1.387(6) .
C22 H22 0.9300 .
C23 C24 1.395(6) .
C24 H24 0.9300 .
C25 O1 1.371(5) .
C26 O2 1.371(5) .
C27 O3 1.357(5) .
C28 O4 1.356(6) .
C29 C30 1.390(8) .
C29 H29 0.9300 .
C30 C31 1.363(9) .
C30 H30 0.9300 .
C31 C39 1.409(8) .
C31 H31 0.9300 .
C32 C33 1.336(9) .
C32 C39 1.436(8) .
C32 H32 0.9300 .
C33 C38 1.428(8) .
C33 H33 0.9300 .
C34 C35 1.376(9) .
C34 C38 1.419(8) .
C34 H34 0.9300 .
C35 C36 1.384(8) .
C35 H35 0.9300 .
C36 H36 0.9300 .
C37 C38 1.393(6) .
C37 C40 1.432(7) .
C39 C40 1.394(7) .
C41 C42 1.385(9) .
C41 H41 0.9300 .
C42 C43 1.355(9) .
C42 H42 0.9300 .
C43 C51 1.411(8) .
C43 H43 0.9300 .
C44 C45 1.360(9) .
C44 C51 1.420(9) .
C44 H44 0.9300 .
C45 C50 1.421(9) .
C45 H45 0.9300 .
C46 C47 1.362(9) .
C46 C50 1.406(8) .
C46 H46 0.9300 .
C47 C48 1.391(9) .
C47 H47 0.9300 .
C48 H48 0.9300 .
C49 C50 1.411(8) .
C49 C52 1.418(7) .
C51 C52 1.403(8) .
C53 C54 1.389(8) .
C53 H53 0.9300 .
C54 C55 1.354(8) .
C54 H54 0.9300 .
C55 C63 1.411(8) .
C55 H55 0.9300 .
C56 C57 1.325(9) .
C56 C63 1.427(8) .
C56 H56 0.9300 .
C57 C62 1.438(8) .
C57 H57 0.9300 .
C58 C59 1.363(9) .
C58 C62 1.401(8) .
C58 H58 0.9300 .
C59 C60 1.379(9) .
C59 H59 0.9300 .
C60 H60 0.9300 .
C61 C62 1.402(7) .
C61 C64 1.458(7) .
C63 C64 1.400(7) .
O1 H1A 0.8200 .
O2 H2C 0.8200 .
O3 H3A 0.8200 .
O4 H4A 0.8200 .
O12 Cu1 1.974(3) 4_575
O17 H17B 0.8541 .
O17 H17A 0.8522 .
O18 H18B 0.8482 .
O18 H18A 0.8542 .
O001 H1WB 0.8440 .
O001 H1WA 0.8524 .
O002 H2WB 0.8564 .
O002 H2WA 0.8490 .
O003 H3WB 0.8500 .
O003 H3WA 0.8501 .
